data_7233027
loop_
_publ_author_name
'Chen, Di-Ming'
'Zhang, Xue-Jing'

_publ_section_title
;
 Stepwise and hysteretic sorption of CO2 in polycatenated metal--organic
 frameworks
;
_journal_issue 32
_journal_name_full CrystEngComm
_journal_page_first 4696
_journal_paper_doi 10.1039/C9CE00760A
_journal_volume 21
_journal_year 2019
_chemical_absolute_configuration ad
_chemical_formula_moiety 'C60 H42 Cd2 N6 O10'
_chemical_formula_sum 'C60 H42 Cd2 N6 O10'
_chemical_formula_weight 1231.80
_space_group_crystal_system monoclinic
_space_group_IT_number 9
_space_group_name_Hall 'C -2yc'
_space_group_name_H-M_alt 'C 1 c 1'
_symmetry_space_group_name_Hall 'C -2yc'
_symmetry_space_group_name_H-M 'C 1 c 1'
_atom_sites_solution_hydrogens geom
_atom_sites_solution_primary iterative
_atom_sites_solution_secondary difmap
_audit_block_doi 10.5517/ccdc.csd.cc14n1g9
_audit_creation_date 2015-04-20
_audit_creation_method
;
Olex2 1.2
(compiled 2015.01.26 svn.r3150 for OlexSys, GUI svn.r4998)
;
_audit_update_record
;
2019-05-17 deposited with the CCDC.    2019-07-08 downloaded from the CCDC.
;
_cell_angle_alpha 90.00
_cell_angle_beta 118.80(3)
_cell_angle_gamma 90.00
_cell_formula_units_Z 4
_cell_length_a 25.864(5)
_cell_length_b 17.137(3)
_cell_length_c 15.838(3)
_cell_measurement_reflns_used 5204
_cell_measurement_temperature 273(2)
_cell_measurement_theta_max 28.3010
_cell_measurement_theta_min 3.5890
_cell_volume 6152(3)
_computing_molecular_graphics 'Olex2 (Dolomanov et al., 2009)'
_computing_publication_material 'Olex2 (Dolomanov et al., 2009)'
_computing_structure_refinement 'ShelXL (Sheldrick, 2008)'
_computing_structure_solution
;
Superflip (Palatinus & Chapuis, 2007;Palatinus & van der Lee, 2008;
Palatinus et al., 2012)
;
_diffrn_ambient_temperature 273.15
_diffrn_measured_fraction_theta_full 0.999
_diffrn_measured_fraction_theta_max 0.999
_diffrn_measurement_device_type 'Bruker P4'
_diffrn_measurement_method '\w scans'
_diffrn_radiation_monochromator graphite
_diffrn_radiation_type MoK\a
_diffrn_radiation_wavelength 0.71073
_diffrn_reflns_av_R_equivalents 0.0302
_diffrn_reflns_av_unetI/netI 0.0627
_diffrn_reflns_limit_h_max 30
_diffrn_reflns_limit_h_min -30
_diffrn_reflns_limit_k_max 18
_diffrn_reflns_limit_k_min -20
_diffrn_reflns_limit_l_max 17
_diffrn_reflns_limit_l_min -18
_diffrn_reflns_number 12084
_diffrn_reflns_theta_full 25.00
_diffrn_reflns_theta_max 25.00
_diffrn_reflns_theta_min 2.88
_diffrn_source 'fine-focus sealed tube'
_exptl_absorpt_coefficient_mu 0.749
_exptl_absorpt_correction_type none
_exptl_crystal_density_diffrn 1.330
_exptl_crystal_density_method 'not measured'
_exptl_crystal_description block
_exptl_crystal_F_000 2480
_exptl_crystal_size_max 0.2
_exptl_crystal_size_mid 0.2
_exptl_crystal_size_min 0.2
_platon_squeeze_details
;
;
_refine_diff_density_max 0.985
_refine_diff_density_min -0.430
_refine_diff_density_rms 0.095
_refine_ls_abs_structure_details 'Flack H D (1983), Acta Cryst. A39, 876-881'
_refine_ls_abs_structure_Flack 0.52(3)
_refine_ls_extinction_method none
_refine_ls_goodness_of_fit_ref 1.032
_refine_ls_hydrogen_treatment constr
_refine_ls_matrix_type full
_refine_ls_number_parameters 723
_refine_ls_number_reflns 8488
_refine_ls_number_restraints 508
_refine_ls_restrained_S_all 1.031
_refine_ls_R_factor_all 0.0539
_refine_ls_R_factor_gt 0.0483
_refine_ls_shift/su_max 0.002
_refine_ls_shift/su_mean 0.000
_refine_ls_structure_factor_coef Fsqd
_refine_ls_weighting_details 'calc w=1/[\s^2^(Fo^2^)+(0.0626P)^2^+12.1985P] where P=(Fo^2^+2Fc^2^)/3'
_refine_ls_weighting_scheme calc
_refine_ls_wR_factor_gt 0.1174
_refine_ls_wR_factor_ref 0.1209
_reflns_number_gt 7853
_reflns_number_total 8488
_reflns_threshold_expression >2sigma(I)
_cod_data_source_file c9ce00760a2.cif
_cod_data_source_block 2
_cod_depositor_comments 'Adding full bibliography for 7233027--7233028.cif.'
_cod_original_cell_volume 6151(2)
_cod_database_code 7233027
_olex2_refinement_description
;
1. Others
 Fixed Uiso: H35(0.047) H41(0.04) H51(0.041) H56(0.044) H15(0.024) H16(0.029)
 H21(0.049) H24(0.058) H27(0.05) H37(0.049) H25(0.039) H31(0.036) H4(0.054)
 H5(0.054) H6(0.056) H8(0.055) H23(0.056) H13(0.06) H32(0.045) H3(0.056)
 H14(0.057) H1A(0.056) H1B(0.057) H1D(0.037) H20(0.031) H1I(0.046) H1J(0.047)
 H1K(0.054) H1M(0.044) H1N(0.049) H34(0.042) H1O(0.047) H1P(0.05) H1S(0.04)
 H1U(0.039) H1V(0.039) H0AA(0.16) H0AB(0.16) H0AC(0.16) H1XA(0.129) H1XB(0.129)
 H1XC(0.129) H38A(0.149) H38B(0.149) H38C(0.149)
 Fixed X: H35(0.0772) H41(0.1321) H51(0.0233) H56(-0.0278) H15(0.1893)
 H16(0.1819) H21(0.0088) H24(0.1356) H27(0.0768) H37(-0.0479) H25(0.2787)
 H31(0.243) H4(0.0215) H5(0.0711) H6(0.145) H8(-0.0488) H23(0.2046) H13(0.2737)
 H32(0.0907) H3(0.3762) H14(0.3871) H1A(0.4738) H1B(0.46) H1D(0.5437)
 H20(0.5489) H1I(0.7202) H1J(0.597) H1K(0.6423) H1M(0.7167) H1N(0.5943)
 H34(0.7654) H1O(0.7741) H1P(0.649) H1S(0.3599) H1U(0.3292) H1V(0.1642) H0AA(-
 0.1247) H0AB(-0.1755) H0AC(-0.1772) H1XA(0.4213) H1XB(0.3904) H1XC(0.4289)
 H38A(0.36) H38B(0.391) H38C(0.4172)
 Fixed Y: H35(-0.2154) H41(-0.3261) H51(-0.4493) H56(-0.3346) H15(-0.4254)
 H16(-0.659) H21(-0.6248) H24(-0.7622) H27(-0.8696) H37(-0.7322) H25(-0.6514)
 H31(-0.4336) H4(-0.0055) H5(-0.0179) H6(-0.0151) H8(-0.0192) H23(-0.0469) H13(-
 0.0323) H32(0.0648) H3(-0.093) H14(0.1275) H1A(0.1321) H1B(-0.0959)
 H1D(0.1355) H20(-0.1001) H1I(-0.0679) H1J(-0.1976) H1K(0.3464) H1M(0.1065)
 H1N(0.2358) H34(0.2162) H1O(-0.1788) H1P(-0.3094) H1S(-0.6499) H1U(-0.4363)
 H1V(0.0794) H0AA(0.0342) H0AB(0.0251) H0AC(-0.0231) H1XA(-0.0249) H1XB(-
 0.0604) H1XC(0.0151) H38A(-0.1099) H38B(-0.0667) H38C(-0.0608)
 Fixed Z: H35(-0.324) H41(-0.3065) H51(-0.2478) H56(-0.2556) H15(-0.2651) H16(-
 0.2807) H21(-0.282) H24(-0.2811) H27(-0.2998) H37(-0.3022) H25(-0.2296) H31(-
 0.3364) H4(0.0647) H5(-0.176) H6(-0.0165) H8(-0.0944) H23(0.1307) H13(0.29)
 H32(0.1915) H3(0.4661) H14(0.5013) H1A(0.4947) H1B(0.4548) H1D(0.4631)
 H20(0.4825) H1I(0.4808) H1J(0.4895) H1K(0.4829) H1M(0.4666) H1N(0.4817)
 H34(0.4648) H1O(0.4903) H1P(0.4963) H1S(-0.2514) H1U(-0.344) H1V(0.3464) H0AA(-
 0.5407) H0AB(-0.5142) H0AC(-0.5996) H1XA(0.6773) H1XB(0.7328) H1XC(0.7716)
 H38A(0.6747) H38B(0.7742) H38C(0.7035)
;
_olex2_submission_special_instructions 'No special instructions were received'

loop_
_space_group_symop_id
_space_group_symop_operation_xyz
1 'x, y, z'
2 'x, -y, z+1/2'
3 'x+1/2, y+1/2, z'
4 'x+1/2, -y+1/2, z+1/2'

loop_
_atom_site_label
_atom_site_type_symbol
_atom_site_fract_x
_atom_site_fract_y
_atom_site_fract_z
_atom_site_U_iso_or_equiv
_atom_site_adp_type
_atom_site_occupancy
_atom_site_calc_flag
_atom_site_disorder_assembly
_atom_site_disorder_group
_atom_site_refinement_flags_posn
_atom_site_refinement_flags_adp
Cd1 Cd -0.06230(2) -0.04247(3) -0.31162(3) 0.02360(14) Uani 1 d . . . .
Cd2 Cd 0.29053(2) 0.01771(3) 0.50160(3) 0.02748(15) Uani 1 d . . . .
O12 O 0.0009(3) -0.1300(3) -0.3270(4) 0.0348(14) Uani 1 d . . . .
O22 O -0.0533(2) -0.1889(3) -0.2741(4) 0.0382(15) Uani 1 d . . . .
C26 C 0.0829(3) -0.3993(4) -0.2773(6) 0.0250(16) Uani 1 d . . . .
C28 C 0.0202(4) -0.2628(4) -0.2877(6) 0.0318(18) Uani 1 d . . . .
C35 C 0.0668(4) -0.2619(5) -0.3059(7) 0.039(2) Uani 1 d . . . .
H35 H 0.0772 -0.2154 -0.3240 0.047 Uiso 1 calc . . R .
C41 C 0.0991(4) -0.3291(4) -0.2978(7) 0.0335(18) Uani 1 d . . . .
H41 H 0.1321 -0.3261 -0.3065 0.040 Uiso 1 calc . . R .
C44 C -0.0138(4) -0.1884(5) -0.2960(6) 0.0345(19) Uani 1 d . . . .
C51 C 0.0352(4) -0.4020(5) -0.2617(6) 0.0339(18) Uani 1 d . . . .
H51 H 0.0233 -0.4493 -0.2478 0.041 Uiso 1 calc . . R .
C56 C 0.0043(3) -0.3324(5) -0.2669(6) 0.0364(18) Uani 1 d . . . .
H56 H -0.0278 -0.3346 -0.2556 0.044 Uiso 1 calc . . R .
N1 N 0.0854(3) -0.5394(3) -0.2791(5) 0.0245(16) Uani 1 d . . . .
C12 C 0.1145(4) -0.4719(4) -0.2741(6) 0.0232(17) Uani 1 d . . . .
C15 C 0.1694(4) -0.4721(4) -0.2712(6) 0.0201(17) Uani 1 d . . . .
H15 H 0.1893 -0.4254 -0.2651 0.024 Uiso 1 calc . . R .
C16 C 0.1655(3) -0.6110(4) -0.2795(6) 0.0245(16) Uani 1 d . . . .
H16 H 0.1819 -0.6590 -0.2807 0.029 Uiso 1 calc . . R .
C18 C 0.1940(3) -0.5425(4) -0.2774(6) 0.0195(16) Uani 1 d . . . .
C30 C 0.1125(3) -0.6069(4) -0.2799(6) 0.0270(17) Uani 1 d . . . .
C7 C 0.0775(4) -0.6777(4) -0.2848(6) 0.0300(17) Uani 1 d . . . .
C21 C 0.0228(4) -0.6734(5) -0.2877(7) 0.041(2) Uani 1 d . . . .
H21 H 0.0088 -0.6248 -0.2820 0.049 Uiso 1 calc . . R .
C24 C 0.0984(4) -0.7553(5) -0.2868(7) 0.048(2) Uani 1 d . . . .
H24 H 0.1356 -0.7622 -0.2811 0.058 Uiso 1 calc . . R .
C27 C 0.0630(4) -0.8200(5) -0.2974(7) 0.041(2) Uani 1 d . . . .
H27 H 0.0768 -0.8696 -0.2998 0.050 Uiso 1 calc . . R .
C2 C 0.0086(4) -0.8119(5) -0.3042(7) 0.0360(19) Uani 1 d . . . .
C37 C -0.0111(4) -0.7381(5) -0.2986(7) 0.041(2) Uani 1 d . . . .
H37 H -0.0479 -0.7322 -0.3022 0.049 Uiso 1 calc . . R .
C10 C 0.2504(4) -0.5422(4) -0.2829(7) 0.0234(18) Uani 1 d . . . .
C25 C 0.2875(3) -0.6073(4) -0.2546(6) 0.0322(17) Uani 1 d . . . .
H25 H 0.2787 -0.6514 -0.2296 0.039 Uiso 1 calc . . R .
C31 C 0.2668(3) -0.4778(4) -0.3165(6) 0.0301(18) Uani 1 d . . . .
H31 H 0.2430 -0.4336 -0.3364 0.036 Uiso 1 calc . . R .
N3 N 0.0042(4) -0.0282(4) -0.1493(6) 0.0320(18) Uani 1 d . . . .
C4 C 0.0329(4) -0.0097(6) 0.0174(7) 0.045(2) Uani 1 d . . . .
H4 H 0.0215 -0.0055 0.0647 0.054 Uiso 1 calc . . R .
C5 C 0.0611(4) -0.0198(6) -0.1269(7) 0.045(2) Uani 1 d . . . .
H5 H 0.0711 -0.0179 -0.1760 0.054 Uiso 1 calc . . R .
C19 C 0.0930(4) -0.0066(5) 0.0422(7) 0.0349(18) Uani 1 d . . . .
C6 C 0.1057(4) -0.0139(6) -0.0305(7) 0.047(2) Uani 1 d . . . .
H6 H 0.1450 -0.0151 -0.0165 0.056 Uiso 1 calc . . R .
C8 C -0.0092(4) -0.0192(6) -0.0786(6) 0.046(2) Uani 1 d . . . .
H8 H -0.0488 -0.0192 -0.0944 0.055 Uiso 1 calc . . R .
N9 N 0.2270(4) 0.0250(4) 0.3342(7) 0.0329(19) Uani 1 d A . . .
C11 C 0.1392(3) 0.0052(5) 0.1429(6) 0.0339(17) Uani 1 d . . . .
C23 C 0.1947(4) -0.0220(6) 0.1731(7) 0.047(2) Uani 1 d A . . .
H23 H 0.2046 -0.0469 0.1307 0.056 Uiso 1 calc . . R .
C13 C 0.2363(4) -0.0117(6) 0.2696(7) 0.050(2) Uani 1 d . . . .
H13 H 0.2737 -0.0323 0.2900 0.060 Uiso 1 calc A . R .
C32 C 0.1280(4) 0.0445(5) 0.2100(7) 0.038(2) Uani 1 d A . . .
H32 H 0.0907 0.0648 0.1915 0.045 Uiso 1 calc . . R .
N2 N 0.3750(3) 0.0169(4) 0.4884(6) 0.0311(16) Uani 1 d A . . .
C3 C 0.3964(4) -0.0465(5) 0.4731(8) 0.047(2) Uani 1 d . . . .
H3 H 0.3762 -0.0930 0.4661 0.056 Uiso 1 calc A . R .
C14 C 0.4029(4) 0.0809(5) 0.4939(7) 0.047(2) Uani 1 d . . . .
H14 H 0.3871 0.1275 0.5013 0.057 Uiso 1 calc A . R .
C17 C 0.4799(4) 0.0183(4) 0.4774(7) 0.0272(18) Uani 1 d . . . .
C1A C 0.4555(4) 0.0842(5) 0.4894(7) 0.047(2) Uani 1 d A . . .
H1A H 0.4738 0.1321 0.4947 0.056 Uiso 1 calc . . R .
C1B C 0.4471(4) -0.0486(5) 0.4666(8) 0.048(2) Uani 1 d A . . .
H1B H 0.4600 -0.0959 0.4548 0.057 Uiso 1 calc . . R .
N1C N 0.6434(3) 0.0188(3) 0.4732(5) 0.0247(16) Uani 1 d . . . .
C1D C 0.5621(4) 0.0877(4) 0.4682(6) 0.0306(18) Uani 1 d . . . .
H1D H 0.5437 0.1355 0.4631 0.037 Uiso 1 calc A . R .
C1E C 0.5359(4) 0.0196(4) 0.4730(7) 0.0293(18) Uani 1 d A . . .
C20 C 0.5650(4) -0.0527(5) 0.4785(6) 0.0262(17) Uani 1 d . . . .
H20 H 0.5489 -0.1001 0.4825 0.031 Uiso 1 calc A . R .
C1F C 0.6189(4) -0.0487(4) 0.4774(6) 0.0242(17) Uani 1 d A . . .
C1G C 0.6174(4) 0.0844(4) 0.4710(6) 0.0272(17) Uani 1 d A . . .
C1H C 0.6527(3) -0.1218(4) 0.4834(6) 0.0230(16) Uani 1 d . . . .
C1I C 0.7057(3) -0.1167(5) 0.4845(7) 0.0386(19) Uani 1 d A . . .
H1I H 0.7202 -0.0679 0.4808 0.046 Uiso 1 calc . . R .
C1J C 0.6328(4) -0.1933(5) 0.4892(7) 0.0389(19) Uani 1 d A . . .
H1J H 0.5970 -0.1976 0.4895 0.047 Uiso 1 calc . . R .
C1K C 0.6577(4) 0.2980(5) 0.4804(7) 0.045(2) Uani 1 d . . . .
H1K H 0.6423 0.3464 0.4829 0.054 Uiso 1 calc . . R .
C1L C 0.7118(4) 0.2919(5) 0.4785(7) 0.0362(19) Uani 1 d . . . .
C1M C 0.7012(3) 0.1548(5) 0.4692(7) 0.0365(19) Uani 1 d A . . .
H1M H 0.7167 0.1065 0.4666 0.044 Uiso 1 calc . . R .
C1N C 0.6292(4) 0.2315(5) 0.4785(7) 0.0409(19) Uani 1 d A . . .
H1N H 0.5943 0.2358 0.4817 0.049 Uiso 1 calc . . R .
C34 C 0.7312(4) 0.2205(5) 0.4701(6) 0.0354(19) Uani 1 d . . . .
H34 H 0.7654 0.2162 0.4648 0.042 Uiso 1 calc . . R .
C1O C 0.7385(3) -0.1834(5) 0.4910(7) 0.0394(19) Uani 1 d . . . .
H1O H 0.7741 -0.1788 0.4903 0.047 Uiso 1 calc A . R .
C1P C 0.6642(4) -0.2605(5) 0.4948(7) 0.042(2) Uani 1 d . . . .
H1P H 0.6490 -0.3094 0.4963 0.050 Uiso 1 calc A . R .
C1Q C 0.7188(3) -0.2540(5) 0.4983(6) 0.0306(17) Uani 1 d A . . .
C1R C 0.6483(3) 0.1573(5) 0.4721(6) 0.0303(17) Uani 1 d . . . .
C1S C 0.3374(3) -0.6047(5) -0.2645(6) 0.0335(17) Uani 1 d . . . .
H1S H 0.3599 -0.6499 -0.2514 0.040 Uiso 1 calc . . R .
C1T C 0.7537(4) -0.3277(5) 0.5100(6) 0.0350(19) Uani 1 d . . . .
C1U C 0.3189(4) -0.4799(4) -0.3203(6) 0.0329(19) Uani 1 d . . . .
H1U H 0.3292 -0.4363 -0.3440 0.039 Uiso 1 calc . . R .
O5 O 0.8004(3) -0.3249(4) 0.5027(7) 0.075(2) Uani 1 d A . . .
O6 O 0.7343(3) -0.3921(4) 0.5211(5) 0.0405(14) Uani 1 d . . . .
C1C C 0.7452(4) 0.3662(5) 0.4887(7) 0.040(2) Uani 1 d . . . .
O2 O 0.2316(3) -0.0710(4) 0.5126(5) 0.0500(17) Uani 1 d . . . .
O1 O 0.7877(3) 0.3636(3) 0.4684(5) 0.0510(19) Uani 1 d . . . .
N1V N 0.3556(3) -0.5413(3) -0.2918(5) 0.0280(16) Uani 1 d . . . .
C1V C 0.1723(3) 0.0529(5) 0.3029(6) 0.0323(18) Uani 1 d . . . .
H1V H 0.1642 0.0794 0.3464 0.039 Uiso 1 calc A . R .
O3 O -0.1227(4) -0.0584(7) -0.4769(7) 0.086(3) Uani 1 d . . . .
O4 O -0.0100(3) 0.0536(3) -0.3322(5) 0.0413(15) Uani 1 d . . . .
O7 O -0.0750(3) -0.8786(4) -0.3117(7) 0.062(2) Uani 1 d . . . .
C1W C -0.0287(4) -0.8834(5) -0.3163(7) 0.038(2) Uani 1 d . . . .
C0AA C -0.1520(6) -0.0018(10) -0.5369(9) 0.107(5) Uani 1 d . . . .
H0AA H -0.1247 0.0342 -0.5407 0.160 Uiso 1 calc . . GR .
H0AB H -0.1755 0.0251 -0.5142 0.160 Uiso 1 calc . . GR .
H0AC H -0.1772 -0.0231 -0.5996 0.160 Uiso 1 calc . . GR .
O8 O 0.3497(9) -0.0031(12) 0.6686(15) 0.045(4) Uani 0.47(3) d A 2 D U
C1X C 0.4021(10) -0.0129(17) 0.7147(17) 0.086(7) Uani 0.53(3) d A 1 D .
H1XA H 0.4213 -0.0249 0.6773 0.129 Uiso 0.53(3) calc A 1 R .
H1XB H 0.3904 -0.0604 0.7328 0.129 Uiso 0.53(3) calc A 1 R .
H1XC H 0.4289 0.0151 0.7716 0.129 Uiso 0.53(3) calc A 1 R .
O18 O 0.3560(9) 0.0297(13) 0.6640(15) 0.056(5) Uani 0.53(3) d A 1 D .
C38 C 0.3815(14) -0.0640(17) 0.708(2) 0.099(9) Uani 0.47(3) d A 2 D .
H38A H 0.3600 -0.1099 0.6747 0.149 Uiso 0.47(3) calc A 2 R .
H38B H 0.3910 -0.0667 0.7742 0.149 Uiso 0.47(3) calc A 2 R .
H38C H 0.4172 -0.0608 0.7035 0.149 Uiso 0.47(3) calc A 2 R .

loop_
_atom_site_aniso_label
_atom_site_aniso_U_11
_atom_site_aniso_U_22
_atom_site_aniso_U_33
_atom_site_aniso_U_23
_atom_site_aniso_U_13
_atom_site_aniso_U_12
Cd1 0.0195(2) 0.0171(2) 0.0391(3) 0.0003(2) 0.0180(2) 0.0005(2)
Cd2 0.0204(3) 0.0307(3) 0.0360(3) -0.0039(3) 0.0173(2) 0.0022(2)
O12 0.040(3) 0.013(3) 0.057(4) -0.004(3) 0.028(3) 0.005(2)
O22 0.027(3) 0.040(3) 0.058(4) -0.003(3) 0.029(3) 0.009(2)
C26 0.028(3) 0.016(3) 0.034(4) -0.003(3) 0.018(3) 0.003(3)
C28 0.034(4) 0.016(3) 0.049(4) -0.006(3) 0.023(3) 0.005(3)
C35 0.034(4) 0.016(3) 0.071(5) 0.000(4) 0.029(4) 0.007(3)
C41 0.030(4) 0.012(3) 0.070(5) 0.005(3) 0.033(3) 0.005(3)
C44 0.036(4) 0.018(3) 0.051(4) -0.006(3) 0.023(3) 0.010(3)
C51 0.040(4) 0.023(4) 0.052(4) 0.001(3) 0.032(3) 0.003(3)
C56 0.037(4) 0.031(4) 0.058(4) -0.005(3) 0.037(3) 0.008(3)
N1 0.025(3) 0.018(3) 0.035(4) -0.001(2) 0.019(3) -0.003(2)
C12 0.028(3) 0.013(3) 0.034(4) -0.003(3) 0.018(3) -0.007(3)
C15 0.023(3) 0.007(3) 0.030(4) 0.000(3) 0.012(3) 0.001(3)
C16 0.018(3) 0.020(3) 0.038(4) 0.001(3) 0.016(3) 0.006(3)
C18 0.015(3) 0.013(3) 0.031(4) -0.001(3) 0.012(3) 0.000(2)
C30 0.026(3) 0.018(3) 0.040(4) -0.003(3) 0.018(3) -0.004(3)
C7 0.034(3) 0.016(3) 0.048(4) 0.003(3) 0.025(3) 0.001(3)
C21 0.043(4) 0.017(4) 0.073(5) 0.004(4) 0.035(4) 0.000(3)
C24 0.039(4) 0.029(4) 0.078(5) 0.005(4) 0.029(4) 0.006(3)
C27 0.039(4) 0.018(4) 0.077(5) 0.004(4) 0.036(4) -0.003(3)
C2 0.036(4) 0.018(3) 0.059(4) 0.000(3) 0.026(3) -0.006(3)
C37 0.039(4) 0.023(4) 0.077(5) -0.009(4) 0.041(4) -0.009(3)
C10 0.017(3) 0.020(3) 0.030(4) -0.001(3) 0.009(3) 0.002(3)
C25 0.028(3) 0.019(3) 0.052(4) 0.005(3) 0.022(3) 0.001(3)
C31 0.024(4) 0.023(3) 0.044(4) 0.001(3) 0.017(3) 0.002(3)
N3 0.018(3) 0.047(4) 0.032(4) 0.005(3) 0.012(3) -0.001(3)
C4 0.023(4) 0.083(5) 0.039(4) -0.002(4) 0.022(3) -0.003(4)
C5 0.024(4) 0.077(5) 0.039(4) -0.013(4) 0.019(3) 0.005(3)
C19 0.021(3) 0.053(4) 0.033(4) 0.006(3) 0.014(3) 0.000(3)
C6 0.020(4) 0.079(5) 0.045(5) -0.013(4) 0.020(3) 0.002(4)
C8 0.018(3) 0.077(5) 0.040(4) 0.002(4) 0.012(3) -0.005(4)
N9 0.028(4) 0.043(4) 0.040(4) 0.001(3) 0.026(3) 0.000(3)
C11 0.022(3) 0.051(4) 0.032(3) 0.002(3) 0.016(3) 0.002(3)
C23 0.037(4) 0.065(5) 0.035(4) -0.003(4) 0.014(3) 0.014(4)
C13 0.032(4) 0.076(5) 0.045(4) -0.010(4) 0.021(3) 0.017(4)
C32 0.017(4) 0.051(5) 0.041(4) -0.001(4) 0.010(3) 0.003(3)
N2 0.025(3) 0.029(3) 0.049(4) -0.006(3) 0.025(3) 0.001(3)
C3 0.036(4) 0.033(4) 0.089(6) 0.008(4) 0.043(4) 0.008(3)
C14 0.037(4) 0.025(4) 0.091(5) -0.020(4) 0.040(4) 0.002(3)
C17 0.024(3) 0.026(4) 0.044(4) -0.001(3) 0.026(3) 0.004(3)
C1A 0.032(4) 0.023(4) 0.094(5) -0.017(4) 0.038(4) -0.007(3)
C1B 0.037(4) 0.035(4) 0.088(5) 0.008(4) 0.044(4) 0.010(3)
N1C 0.024(3) 0.024(3) 0.032(4) -0.002(3) 0.018(3) -0.001(2)
C1D 0.034(4) 0.022(4) 0.042(4) 0.011(3) 0.023(3) 0.011(3)
C1E 0.028(4) 0.028(4) 0.033(4) -0.001(3) 0.015(3) 0.005(3)
C20 0.024(3) 0.027(4) 0.033(4) -0.002(3) 0.018(3) 0.005(3)
C1F 0.024(3) 0.024(4) 0.030(4) -0.002(3) 0.018(3) -0.002(3)
C1G 0.027(3) 0.029(4) 0.033(4) 0.005(3) 0.021(3) 0.002(3)
C1H 0.021(3) 0.024(3) 0.036(4) 0.003(3) 0.024(3) 0.003(3)
C1I 0.030(4) 0.025(4) 0.067(5) 0.003(4) 0.029(3) -0.002(3)
C1J 0.027(4) 0.029(4) 0.078(5) 0.005(4) 0.039(4) 0.005(3)
C1K 0.044(4) 0.034(4) 0.071(5) 0.003(4) 0.039(4) 0.011(3)
C1L 0.035(4) 0.038(4) 0.048(4) 0.008(3) 0.030(3) 0.007(3)
C1M 0.027(3) 0.032(4) 0.065(5) 0.012(4) 0.033(3) 0.015(3)
C1N 0.039(4) 0.038(4) 0.067(5) 0.001(4) 0.043(4) 0.002(3)
C34 0.030(4) 0.026(4) 0.062(5) 0.012(4) 0.031(3) 0.010(3)
C1O 0.026(4) 0.032(4) 0.071(5) -0.006(4) 0.032(4) 0.005(3)
C1P 0.035(4) 0.032(4) 0.075(5) 0.003(4) 0.040(4) 0.005(3)
C1Q 0.029(3) 0.031(4) 0.044(4) -0.006(3) 0.028(3) -0.005(3)
C1R 0.026(3) 0.029(4) 0.044(4) 0.005(3) 0.024(3) 0.004(3)
C1S 0.025(3) 0.027(4) 0.059(4) 0.009(3) 0.029(3) 0.009(3)
C1T 0.031(4) 0.034(4) 0.050(4) -0.012(4) 0.028(3) 0.001(3)
C1U 0.025(4) 0.025(4) 0.051(4) 0.003(3) 0.020(3) -0.001(3)
O5 0.046(4) 0.052(4) 0.150(7) -0.015(5) 0.066(5) 0.005(3)
O6 0.044(3) 0.040(3) 0.054(4) 0.004(3) 0.037(3) 0.011(3)
C1C 0.033(4) 0.043(5) 0.048(5) 0.009(4) 0.022(4) 0.006(4)
O2 0.059(4) 0.035(4) 0.075(5) -0.002(3) 0.048(4) -0.002(3)
O1 0.046(4) 0.027(3) 0.099(6) 0.003(3) 0.051(4) 0.000(3)
N1V 0.018(3) 0.025(3) 0.038(4) 0.004(3) 0.011(3) 0.000(2)
C1V 0.025(3) 0.047(4) 0.037(4) -0.004(3) 0.025(3) 0.007(3)
O3 0.056(5) 0.130(8) 0.055(5) -0.002(5) 0.014(4) 0.016(5)
O4 0.062(4) 0.012(3) 0.061(4) -0.002(3) 0.039(3) -0.006(3)
O7 0.052(5) 0.031(3) 0.132(6) -0.009(4) 0.066(5) -0.011(3)
C1W 0.039(4) 0.017(4) 0.063(5) 0.000(3) 0.030(4) -0.009(3)
C0AA 0.070(8) 0.198(14) 0.052(7) 0.035(8) 0.029(7) 0.025(9)
O8 0.057(6) 0.045(8) 0.028(5) 0.015(7) 0.016(5) -0.003(6)
C1X 0.093(11) 0.076(12) 0.055(10) 0.001(10) 0.009(9) -0.007(10)
O18 0.069(8) 0.050(9) 0.030(6) 0.004(8) 0.008(6) -0.002(8)
C38 0.106(14) 0.066(13) 0.073(12) 0.008(12) 0.001(11) 0.016(12)

loop_
_atom_type_symbol
_atom_type_description
_atom_type_scat_dispersion_real
_atom_type_scat_dispersion_imag
_atom_type_scat_source
C C 0.0033 0.0016 'International Tables Vol C Tables 4.2.6.8 and 6.1.1.4'
H H 0.0000 0.0000 'International Tables Vol C Tables 4.2.6.8 and 6.1.1.4'
Cd Cd -0.8075 1.2024 'International Tables Vol C Tables 4.2.6.8 and 6.1.1.4'
N N 0.0061 0.0033 'International Tables Vol C Tables 4.2.6.8 and 6.1.1.4'
O O 0.0106 0.0060 'International Tables Vol C Tables 4.2.6.8 and 6.1.1.4'

loop_
_geom_angle_atom_site_label_1
_geom_angle_atom_site_label_2
_geom_angle_atom_site_label_3
_geom_angle
_geom_angle_site_symmetry_1
_geom_angle_site_symmetry_3
O12 Cd1 O22 53.2(2) . .
O12 Cd1 C44 26.9(3) . .
O12 Cd1 O3 86.0(3) . .
O22 Cd1 C44 26.4(2) . .
N3 Cd1 O12 90.0(3) . .
N3 Cd1 O22 84.8(2) . .
N3 Cd1 C44 86.2(3) . .
N3 Cd1 O3 175.4(4) . .
N1V Cd1 O12 140.2(2) 3_455 .
N1V Cd1 O22 87.9(2) 3_455 .
N1V Cd1 C44 114.1(2) 3_455 .
N1V Cd1 N3 95.0(3) 3_455 .
N1V Cd1 O3 89.5(3) 3_455 .
O3 Cd1 O22 94.7(3) . .
O3 Cd1 C44 91.4(3) . .
O4 Cd1 O12 87.4(2) . .
O4 Cd1 O22 139.1(2) . .
O4 Cd1 C44 113.4(3) . .
O4 Cd1 N3 84.7(3) . .
O4 Cd1 N1V 132.4(2) . 3_455
O4 Cd1 O3 92.7(3) . .
N9 Cd2 O8 173.8(6) . .
N2 Cd2 N9 94.4(3) . .
N2 Cd2 O8 88.2(6) . .
N2 Cd2 O18 83.3(7) . .
O6 Cd2 N9 88.4(3) 3_455 .
O6 Cd2 N2 136.6(2) 3_455 .
O6 Cd2 O8 93.6(6) 3_455 .
O6 Cd2 O18 87.8(6) 3_455 .
O2 Cd2 N9 89.5(3) . .
O2 Cd2 N2 136.4(2) . .
O2 Cd2 O6 86.9(3) . 3_455
O2 Cd2 O8 84.7(6) . .
O2 Cd2 O18 97.8(7) . .
O18 Cd2 N9 171.5(6) . .
O18 Cd2 O8 14.7(5) . .
C44 O12 Cd1 96.5(5) . .
C44 O22 Cd1 85.6(5) . .
C41 C26 C51 118.7(7) . .
C41 C26 C12 121.5(8) . .
C51 C26 C12 119.8(7) . .
C35 C28 C44 120.4(8) . .
C56 C28 C35 117.5(7) . .
C56 C28 C44 122.1(8) . .
C28 C35 C41 121.5(8) . .
C26 C41 C35 120.8(8) . .
O12 C44 Cd1 56.7(4) . .
O12 C44 C28 115.6(8) . .
O22 C44 Cd1 68.0(4) . .
O22 C44 O12 124.6(7) . .
O22 C44 C28 119.8(8) . .
C28 C44 Cd1 171.8(7) . .
C26 C51 C56 119.5(8) . .
C28 C56 C51 121.9(8) . .
C30 N1 C12 117.0(9) . .
N1 C12 C26 115.7(9) . .
N1 C12 C15 121.6(7) . .
C15 C12 C26 122.7(7) . .
C18 C15 C12 119.5(7) . .
C30 C16 C18 118.7(7) . .
C15 C18 C10 119.5(7) . .
C16 C18 C15 118.9(8) . .
C16 C18 C10 121.7(6) . .
N1 C30 C16 124.3(7) . .
N1 C30 C7 113.0(8) . .
C16 C30 C7 122.6(7) . .
C21 C7 C30 122.6(7) . .
C21 C7 C24 115.8(8) . .
C24 C7 C30 121.7(8) . .
C37 C21 C7 122.5(8) . .
C27 C24 C7 120.2(8) . .
C2 C27 C24 121.4(8) . .
C27 C2 C37 119.0(8) . .
C27 C2 C1W 119.8(8) . .
C37 C2 C1W 121.1(8) . .
C21 C37 C2 121.0(9) . .
C25 C10 C18 120.9(7) . .
C31 C10 C18 120.9(7) . .
C31 C10 C25 118.2(9) . .
C1S C25 C10 118.3(8) . .
C10 C31 C1U 119.0(7) . .
C5 N3 Cd1 115.9(7) . .
C8 N3 Cd1 126.2(6) . .
C8 N3 C5 117.5(9) . .
C8 C4 C19 119.2(9) . .
N3 C5 C6 121.0(10) . .
C4 C19 C11 121.1(8) . .
C6 C19 C4 116.6(8) . .
C6 C19 C11 122.2(7) . .
C19 C6 C5 121.7(9) . .
N3 C8 C4 123.4(8) . .
C13 N9 Cd2 124.1(7) . .
C13 N9 C1V 115.9(9) . .
C1V N9 Cd2 118.4(7) . .
C23 C11 C19 120.1(8) . .
C23 C11 C32 117.9(8) . .
C32 C11 C19 122.0(7) . .
C11 C23 C13 118.1(9) . .
N9 C13 C23 125.4(9) . .
C1V C32 C11 119.5(8) . .
C3 N2 Cd2 122.4(6) . .
C3 N2 C14 116.6(9) . .
C14 N2 Cd2 121.0(6) . .
N2 C3 C1B 123.4(9) . .
N2 C14 C1A 123.9(8) . .
C1A C17 C1B 114.2(9) . .
C1A C17 C1E 121.7(8) . .
C1B C17 C1E 124.0(7) . .
C17 C1A C14 120.3(8) . .
C3 C1B C17 121.5(9) . .
C1G N1C C1F 119.9(9) . .
C1E C1D C1G 118.9(7) . .
C1D C1E C17 122.4(7) . .
C1D C1E C20 118.8(9) . .
C20 C1E C17 118.8(7) . .
C1F C20 C1E 117.0(8) . .
N1C C1F C20 122.6(8) . .
N1C C1F C1H 116.8(8) . .
C20 C1F C1H 120.6(7) . .
N1C C1G C1D 122.6(7) . .
N1C C1G C1R 117.4(8) . .
C1D C1G C1R 120.0(7) . .
C1I C1H C1F 119.8(7) . .
C1J C1H C1F 122.1(7) . .
C1J C1H C1I 118.1(7) . .
C1H C1I C1O 121.3(8) . .
C1H C1J C1P 121.8(8) . .
C1N C1K C1L 118.2(8) . .
C1K C1L C1C 117.3(8) . .
C34 C1L C1K 119.1(8) . .
C34 C1L C1C 123.6(8) . .
C34 C1M C1R 122.6(8) . .
C1K C1N C1R 124.5(8) . .
C1L C34 C1M 120.6(8) . .
C1Q C1O C1I 120.2(8) . .
C1J C1P C1Q 119.2(8) . .
C1O C1Q C1P 119.4(8) . .
C1O C1Q C1T 122.5(8) . .
C1P C1Q C1T 118.2(8) . .
C1M C1R C1G 120.5(8) . .
C1N C1R C1G 124.5(8) . .
C1N C1R C1M 114.9(8) . .
N1V C1S C25 124.1(7) . .
O5 C1T C1Q 119.7(8) . .
O6 C1T C1Q 119.7(8) . .
O6 C1T O5 120.5(8) . .
N1V C1U C31 123.6(8) . .
C1T O6 Cd2 104.9(5) . 3_545
O2 C1C C1L 122.0(9) 3 .
O2 C1C O1 120.5(9) 3 .
O1 C1C C1L 117.4(8) . .
C1C O2 Cd2 105.1(6) 3_445 .
C1S N1V Cd1 122.1(5) . 3_545
C1U N1V Cd1 120.8(6) . 3_545
C1U N1V C1S 116.4(8) . .
N9 C1V C32 123.3(9) . .
C0AA O3 Cd1 124.5(10) . .
C1W O4 Cd1 106.5(6) 1_565 .
O4 C1W C2 116.0(8) 1_545 .
O4 C1W O7 123.0(8) 1_545 .
O7 C1W C2 121.0(8) . .
C38 O8 Cd2 125.5(19) . .
C1X O18 Cd2 127.1(17) . .

loop_
_geom_bond_atom_site_label_1
_geom_bond_atom_site_label_2
_geom_bond_distance
_geom_bond_site_symmetry_2
Cd1 O12 2.317(5) .
Cd1 O22 2.563(6) .
Cd1 C44 2.755(8) .
Cd1 N3 2.317(9) .
Cd1 N1V 2.291(7) 3_455
Cd1 O3 2.330(10) .
Cd1 O4 2.251(6) .
Cd2 N9 2.355(10) .
Cd2 N2 2.292(7) .
Cd2 O6 2.243(6) 3_455
Cd2 O2 2.219(7) .
Cd2 O8 2.36(2) .
Cd2 O18 2.308(19) .
O12 C44 1.253(11) .
O22 C44 1.228(11) .
C26 C41 1.364(11) .
C26 C51 1.369(11) .
C26 C12 1.476(11) .
C28 C35 1.368(12) .
C28 C44 1.517(10) .
C28 C56 1.354(12) .
C35 C41 1.392(10) .
C51 C56 1.416(11) .
N1 C12 1.360(10) .
N1 C30 1.356(10) .
C12 C15 1.399(12) .
C15 C18 1.390(10) .
C16 C18 1.379(10) .
C16 C30 1.370(11) .
C18 C10 1.502(12) .
C30 C7 1.493(11) .
C7 C21 1.395(12) .
C7 C24 1.442(12) .
C21 C37 1.372(11) .
C24 C27 1.395(12) .
C27 C2 1.367(12) .
C2 C37 1.382(12) .
C2 C1W 1.514(11) .
C10 C25 1.398(10) .
C10 C31 1.377(12) .
C25 C1S 1.374(11) .
C31 C1U 1.380(12) .
N3 C5 1.346(12) .
N3 C8 1.330(13) .
C4 C19 1.411(12) .
C4 C8 1.389(13) .
C5 C6 1.405(14) .
C19 C6 1.346(14) .
C19 C11 1.474(10) .
N9 C13 1.318(13) .
N9 C1V 1.341(11) .
C11 C23 1.357(12) .
C11 C32 1.402(13) .
C23 C13 1.392(13) .
C32 C1V 1.369(12) .
N2 C3 1.295(11) .
N2 C14 1.294(11) .
C3 C1B 1.363(12) .
C14 C1A 1.397(12) .
C17 C1A 1.352(11) .
C17 C1B 1.386(12) .
C17 C1E 1.485(13) .
N1C C1F 1.335(10) .
N1C C1G 1.301(10) .
C1D C1E 1.371(12) .
C1D C1G 1.409(12) .
C1E C20 1.429(11) .
C20 C1F 1.405(12) .
C1F C1H 1.504(11) .
C1G C1R 1.480(11) .
C1H C1I 1.364(11) .
C1H C1J 1.349(11) .
C1I C1O 1.398(11) .
C1J C1P 1.388(11) .
C1K C1L 1.416(12) .
C1K C1N 1.349(12) .
C1L C34 1.354(12) .
C1L C1C 1.504(12) .
C1M C34 1.364(12) .
C1M C1R 1.391(11) .
C1N C1R 1.385(12) .
C1O C1Q 1.339(12) .
C1P C1Q 1.391(11) .
C1Q C1T 1.511(12) .
C1S N1V 1.337(10) .
C1T O5 1.269(11) .
C1T O6 1.259(11) .
C1U N1V 1.340(10) .
O6 Cd2 2.243(6) 3_545
C1C O2 1.246(11) 3
C1C O1 1.285(11) .
O2 C1C 1.246(11) 3_445
N1V Cd1 2.291(7) 3_545
O3 C0AA 1.314(16) .
O4 C1W 1.258(11) 1_565
O7 C1W 1.237(11) .
C1W O4 1.258(11) 1_545
O8 C38 1.287(10) .
C1X O18 1.295(10) .

loop_
_platon_squeeze_void_nr
_platon_squeeze_void_average_x
_platon_squeeze_void_average_y
_platon_squeeze_void_average_z
_platon_squeeze_void_volume
_platon_squeeze_void_count_electrons
_platon_squeeze_void_content
1 -0.146 0.235 -0.178 195 33 ' '
2 0.387 0.244 -0.125 142 28 ' '
3 0.354 0.735 -0.178 195 33 ' '
4 -0.113 0.744 -0.125 142 28 ' '
5 0.354 0.265 0.322 195 33 ' '
6 0.854 0.765 0.322 195 33 ' '
7 0.888 0.256 0.375 142 28 ' '
8 0.388 0.756 0.375 142 28 ' '
